data_7025003
loop_
_publ_author_name
'Klingele, Julia'
'Kaase, Dominik'
'Klingele, Marco H.'
'Lach, Jochen'
'Demeshko, Serhiy'

_publ_section_title
;
 Two-step spin crossover in the mononuclear iron(II) complex
 [Fe(II)(L)(2)(NCS)(2)] (L = 2,5-di-(2-pyridyl)-1,3,4-thiadiazole).
;
_journal_issue 7
_journal_name_full 'Dalton transactions (Cambridge, England : 2003)'
_journal_page_first 1689
_journal_page_last 1691
_journal_paper_doi 10.1039/b924223f
_journal_volume 39
_journal_year 2010
_chemical_formula_moiety
;
(Fe C26 H16 N10 S4)
;
_chemical_formula_sum 'C26 H16 Fe N10 S4'
_chemical_formula_weight 652.58
_chemical_name_systematic
;
?
;
_space_group_IT_number 14
_symmetry_cell_setting monoclinic
_symmetry_space_group_name_Hall '-P 2ybc'
_symmetry_space_group_name_H-M 'P 1 21/c 1'
_atom_sites_solution_hydrogens geom
_atom_sites_solution_primary direct
_atom_sites_solution_secondary difmap
_audit_creation_method SHELXL-97
_cell_angle_alpha 90.00
_cell_angle_beta 110.84(3)
_cell_angle_gamma 90.00
_cell_formula_units_Z 4
_cell_length_a 22.760(5)
_cell_length_b 7.8903(16)
_cell_length_c 16.533(3)
_cell_measurement_reflns_used 6352
_cell_measurement_temperature 140(2)
_cell_measurement_theta_max 27.48
_cell_measurement_theta_min 3.11
_cell_volume 2774.8(11)
_computing_structure_refinement 'SHELXL-97 (Sheldrick, 1997)'
_computing_structure_solution 'SHELXS-97 (Sheldrick, 1990)'
_diffrn_ambient_temperature 140(2)
_diffrn_measured_fraction_theta_full 0.998
_diffrn_measured_fraction_theta_max 0.998
_diffrn_measurement_device_type 'Rigaku R-Axis SPIDER'
_diffrn_measurement_method '\w scans'
_diffrn_radiation_monochromator graphite
_diffrn_radiation_source 'fine-focus sealed tube'
_diffrn_radiation_type MoK\a
_diffrn_radiation_wavelength 0.71073
_diffrn_reflns_av_R_equivalents 0.0923
_diffrn_reflns_av_sigmaI/netI 0.0547
_diffrn_reflns_limit_h_max 28
_diffrn_reflns_limit_h_min -29
_diffrn_reflns_limit_k_max 10
_diffrn_reflns_limit_k_min -10
_diffrn_reflns_limit_l_max 21
_diffrn_reflns_limit_l_min -21
_diffrn_reflns_number 47697
_diffrn_reflns_theta_full 27.48
_diffrn_reflns_theta_max 27.48
_diffrn_reflns_theta_min 3.11
_exptl_absorpt_coefficient_mu 0.883
_exptl_absorpt_correction_T_max 0.9489
_exptl_absorpt_correction_T_min 0.8095
_exptl_absorpt_correction_type multi-scan
_exptl_crystal_colour blue
_exptl_crystal_density_diffrn 1.562
_exptl_crystal_density_method 'not measured'
_exptl_crystal_description block
_exptl_crystal_F_000 1328
_exptl_crystal_size_max 0.25
_exptl_crystal_size_mid 0.10
_exptl_crystal_size_min 0.06
_refine_diff_density_max 0.523
_refine_diff_density_min -0.562
_refine_diff_density_rms 0.085
_refine_ls_extinction_method none
_refine_ls_goodness_of_fit_ref 1.078
_refine_ls_hydrogen_treatment constr
_refine_ls_matrix_type full
_refine_ls_number_parameters 373
_refine_ls_number_reflns 6352
_refine_ls_number_restraints 0
_refine_ls_restrained_S_all 1.078
_refine_ls_R_factor_all 0.0714
_refine_ls_R_factor_gt 0.0463
_refine_ls_shift/su_max 0.000
_refine_ls_shift/su_mean 0.000
_refine_ls_structure_factor_coef Fsqd
_refine_ls_weighting_details 'calc w=1/[\s^2^(Fo^2^)+(0.0435P)^2^+0.9604P] where P=(Fo^2^+2Fc^2^)/3'
_refine_ls_weighting_scheme calc
_refine_ls_wR_factor_gt 0.0966
_refine_ls_wR_factor_ref 0.1074
_reflns_number_gt 4505
_reflns_number_total 6352
_reflns_threshold_expression >2sigma(I)
_cod_data_source_file b924223f.txt
_cod_data_source_block jmk193_3
_cod_depositor_comments
;
The following automatic conversions were performed:

'_symmetry_cell_setting' value 'Monoclinic' changed to 'monoclinic'
according to /home/saulius/struct/CIF-dictionaries/cif_core.dic
dictionary named 'cif_core.dic' version 2.4.2 from
2011-04-26.

'_exptl_absorpt_correction_type' value 'Multi-scan'
changed to 'multi-scan' according to
/home/saulius/struct/CIF-dictionaries/cif_core.dic dictionary named
'cif_core.dic' version 2.4.2 from 2011-04-26.

Automatic conversion script
Id: cif_fix_values 1891 2012-01-12 08:04:46Z andrius 
;
_cod_original_cell_volume 2774.9(10)
_cod_original_sg_symbol_H-M P2(1)/c
_cod_database_code 7025003

loop_
_symmetry_equiv_pos_as_xyz
'x, y, z'
'-x, y+1/2, -z+1/2'
'-x, -y, -z'
'x, -y-1/2, z-1/2'

loop_
_atom_site_label
_atom_site_type_symbol
_atom_site_fract_x
_atom_site_fract_y
_atom_site_fract_z
_atom_site_U_iso_or_equiv
_atom_site_adp_type
_atom_site_occupancy
_atom_site_symmetry_multiplicity
_atom_site_calc_flag
_atom_site_refinement_flags
Fe1 Fe 0.0000 0.0000 0.5000 0.02314(14) Uani 1 2 d S
N1 N 0.01280(10) -0.1996(3) 0.41351(14) 0.0254(5) Uani 1 1 d .
N2 N 0.07221(10) 0.0991(3) 0.45503(14) 0.0254(5) Uani 1 1 d .
N3 N 0.10479(10) 0.2496(3) 0.47180(14) 0.0255(5) Uani 1 1 d .
N4 N 0.21824(11) 0.3898(3) 0.38117(16) 0.0355(6) Uani 1 1 d .
S1 S 0.14620(3) 0.07968(9) 0.37031(5) 0.02759(17) Uani 1 1 d .
C1 C -0.01789(13) -0.3481(4) 0.39432(19) 0.0314(7) Uani 1 1 d .
H1 H -0.0499 -0.3712 0.4172 0.038 Uiso 1 1 calc R
C2 C -0.00454(13) -0.4696(4) 0.34213(19) 0.0323(7) Uani 1 1 d .
H2 H -0.0270 -0.5737 0.3300 0.039 Uiso 1 1 calc R
C3 C 0.04167(13) -0.4368(4) 0.30832(18) 0.0308(6) Uani 1 1 d .
H3 H 0.0512 -0.5174 0.2721 0.037 Uiso 1 1 calc R
C4 C 0.07418(12) -0.2835(3) 0.32818(17) 0.0269(6) Uani 1 1 d .
H4 H 0.1067 -0.2584 0.3066 0.032 Uiso 1 1 calc R
C5 C 0.05800(12) -0.1689(3) 0.37996(16) 0.0230(6) Uani 1 1 d .
C6 C 0.08865(12) -0.0023(3) 0.40409(16) 0.0223(6) Uani 1 1 d .
C7 C 0.14494(12) 0.2564(3) 0.43177(17) 0.0246(6) Uani 1 1 d .
C8 C 0.18843(12) 0.3985(3) 0.43765(17) 0.0241(6) Uani 1 1 d .
C9 C 0.19675(13) 0.5275(4) 0.49765(19) 0.0306(6) Uani 1 1 d .
H9 H 0.1739 0.5290 0.5359 0.037 Uiso 1 1 calc R
C10 C 0.23958(13) 0.6544(4) 0.4999(2) 0.0361(7) Uani 1 1 d .
H10 H 0.2474 0.7438 0.5409 0.043 Uiso 1 1 calc R
C11 C 0.27046(15) 0.6489(4) 0.4421(2) 0.0428(8) Uani 1 1 d .
H11 H 0.2996 0.7351 0.4419 0.051 Uiso 1 1 calc R
C12 C 0.25830(16) 0.5151(4) 0.3838(2) 0.0446(8) Uani 1 1 d .
H12 H 0.2796 0.5126 0.3437 0.053 Uiso 1 1 calc R
Fe2 Fe 0.5000 0.0000 0.0000 0.02182(14) Uani 1 2 d S
N21 N 0.50461(10) 0.2023(3) -0.07154(14) 0.0238(5) Uani 1 1 d .
N22 N 0.43536(10) 0.1451(3) 0.02044(14) 0.0251(5) Uani 1 1 d .
N23 N 0.40102(10) 0.1289(3) 0.07356(14) 0.0260(5) Uani 1 1 d .
N24 N 0.27487(10) 0.4003(3) 0.07805(15) 0.0295(5) Uani 1 1 d .
S21 S 0.35960(3) 0.39567(9) -0.01890(5) 0.02953(17) Uani 1 1 d .
C21 C 0.54507(13) 0.2348(4) -0.11186(18) 0.0295(6) Uani 1 1 d .
H21 H 0.5782 0.1568 -0.1054 0.035 Uiso 1 1 calc R
C22 C 0.54063(14) 0.3776(4) -0.16273(19) 0.0332(7) Uani 1 1 d .
H22 H 0.5706 0.3968 -0.1897 0.040 Uiso 1 1 calc R
C23 C 0.49244(15) 0.4915(4) -0.1738(2) 0.0366(7) Uani 1 1 d .
H23 H 0.4881 0.5887 -0.2094 0.044 Uiso 1 1 calc R
C24 C 0.45068(14) 0.4611(4) -0.13205(19) 0.0331(7) Uani 1 1 d .
H24 H 0.4173 0.5379 -0.1378 0.040 Uiso 1 1 calc R
C25 C 0.45816(12) 0.3181(3) -0.08202(17) 0.0255(6) Uani 1 1 d .
C26 C 0.41996(12) 0.2803(3) -0.02974(17) 0.0249(6) Uani 1 1 d .
C27 C 0.35943(12) 0.2516(3) 0.06001(17) 0.0262(6) Uani 1 1 d .
C28 C 0.31543(12) 0.2703(3) 0.10641(17) 0.0263(6) Uani 1 1 d .
C29 C 0.31688(13) 0.1620(4) 0.17260(19) 0.0330(7) Uani 1 1 d .
H29 H 0.3470 0.0734 0.1908 0.040 Uiso 1 1 calc R
C30 C 0.27265(14) 0.1869(4) 0.21186(19) 0.0372(7) Uani 1 1 d .
H30 H 0.2719 0.1152 0.2577 0.045 Uiso 1 1 calc R
C31 C 0.23004(14) 0.3170(4) 0.1833(2) 0.0367(7) Uani 1 1 d .
H31 H 0.1989 0.3352 0.2084 0.044 Uiso 1 1 calc R
C32 C 0.23305(13) 0.4213(4) 0.11739(19) 0.0333(7) Uani 1 1 d .
H32 H 0.2040 0.5123 0.0992 0.040 Uiso 1 1 calc R
N61 N 0.56504(10) 0.0936(3) 0.10095(15) 0.0256(5) Uani 1 1 d .
C61 C 0.60533(12) 0.1454(3) 0.16154(17) 0.0227(6) Uani 1 1 d .
S61 S 0.66192(3) 0.22378(10) 0.24468(5) 0.03362(19) Uani 1 1 d .
N51 N -0.07041(11) 0.1158(3) 0.39711(15) 0.0330(6) Uani 1 1 d .
C51 C -0.11192(12) 0.2056(4) 0.35942(17) 0.0247(6) Uani 1 1 d .
S51 S -0.16927(3) 0.32970(11) 0.30572(5) 0.0386(2) Uani 1 1 d .

loop_
_atom_site_aniso_label
_atom_site_aniso_U_11
_atom_site_aniso_U_22
_atom_site_aniso_U_33
_atom_site_aniso_U_23
_atom_site_aniso_U_13
_atom_site_aniso_U_12
Fe1 0.0221(3) 0.0264(3) 0.0253(3) 0.0035(2) 0.0137(2) -0.0003(2)
N1 0.0236(11) 0.0281(13) 0.0276(12) 0.0033(10) 0.0128(10) -0.0031(10)
N2 0.0229(11) 0.0276(13) 0.0272(12) 0.0009(10) 0.0109(10) -0.0010(9)
N3 0.0258(12) 0.0277(13) 0.0270(12) 0.0013(10) 0.0142(10) -0.0055(9)
N4 0.0433(15) 0.0364(15) 0.0366(14) -0.0054(11) 0.0263(12) -0.0152(12)
S1 0.0290(4) 0.0312(4) 0.0292(4) -0.0043(3) 0.0185(3) -0.0081(3)
C1 0.0292(15) 0.0339(17) 0.0358(16) 0.0005(13) 0.0174(13) -0.0105(13)
C2 0.0351(16) 0.0286(16) 0.0333(16) -0.0030(13) 0.0123(13) -0.0113(13)
C3 0.0341(15) 0.0314(16) 0.0280(15) -0.0012(13) 0.0126(13) -0.0017(13)
C4 0.0254(14) 0.0298(16) 0.0274(14) 0.0023(12) 0.0119(12) -0.0029(12)
C5 0.0229(13) 0.0260(15) 0.0208(13) 0.0038(11) 0.0088(11) -0.0008(11)
C6 0.0221(13) 0.0274(15) 0.0208(13) 0.0048(11) 0.0115(11) -0.0016(11)
C7 0.0264(14) 0.0266(15) 0.0203(13) 0.0038(11) 0.0079(11) -0.0015(11)
C8 0.0239(13) 0.0256(15) 0.0235(14) 0.0018(11) 0.0094(11) -0.0019(11)
C9 0.0316(15) 0.0315(16) 0.0310(15) 0.0004(13) 0.0140(13) -0.0005(12)
C10 0.0386(17) 0.0265(16) 0.0418(18) -0.0069(14) 0.0125(15) -0.0040(13)
C11 0.0468(19) 0.0372(19) 0.0468(19) -0.0035(16) 0.0197(16) -0.0173(15)
C12 0.055(2) 0.047(2) 0.0449(19) -0.0055(16) 0.0333(17) -0.0215(16)
Fe2 0.0234(3) 0.0185(3) 0.0236(3) 0.0004(2) 0.0085(2) 0.0025(2)
N21 0.0285(12) 0.0196(12) 0.0230(11) 0.0003(9) 0.0087(10) 0.0017(9)
N22 0.0274(12) 0.0258(12) 0.0235(12) 0.0002(10) 0.0108(10) 0.0005(10)
N23 0.0268(12) 0.0239(13) 0.0278(12) 0.0003(10) 0.0104(10) 0.0021(10)
N24 0.0294(13) 0.0280(13) 0.0332(13) -0.0046(11) 0.0136(11) 0.0015(10)
S21 0.0317(4) 0.0272(4) 0.0311(4) 0.0027(3) 0.0128(3) 0.0085(3)
C21 0.0362(16) 0.0251(15) 0.0310(15) -0.0016(12) 0.0167(13) -0.0023(12)
C22 0.0436(17) 0.0288(17) 0.0315(16) -0.0004(13) 0.0186(14) -0.0045(13)
C23 0.0475(19) 0.0288(17) 0.0327(17) 0.0083(13) 0.0132(15) 0.0033(14)
C24 0.0387(17) 0.0286(16) 0.0321(16) 0.0055(13) 0.0129(14) 0.0064(13)
C25 0.0292(14) 0.0215(14) 0.0240(14) -0.0006(11) 0.0073(12) 0.0027(11)
C26 0.0273(14) 0.0200(14) 0.0247(14) -0.0001(11) 0.0060(12) 0.0029(11)
C27 0.0260(14) 0.0229(15) 0.0274(15) -0.0006(11) 0.0068(12) 0.0013(11)
C28 0.0273(14) 0.0253(15) 0.0257(14) -0.0046(12) 0.0085(12) -0.0013(12)
C29 0.0305(15) 0.0320(16) 0.0334(16) 0.0077(13) 0.0077(13) 0.0014(13)
C30 0.0427(18) 0.0410(19) 0.0312(16) 0.0000(14) 0.0172(14) -0.0115(15)
C31 0.0361(17) 0.0425(19) 0.0393(18) -0.0113(15) 0.0228(15) -0.0095(14)
C32 0.0324(16) 0.0346(17) 0.0347(17) -0.0050(13) 0.0141(14) 0.0015(13)
N61 0.0260(12) 0.0227(12) 0.0288(13) 0.0016(10) 0.0105(11) 0.0032(10)
C61 0.0227(14) 0.0204(14) 0.0276(15) 0.0024(11) 0.0119(12) 0.0064(11)
S61 0.0254(4) 0.0374(4) 0.0333(4) -0.0084(3) 0.0047(3) 0.0052(3)
N51 0.0300(13) 0.0400(16) 0.0319(14) 0.0048(12) 0.0145(11) 0.0009(12)
C51 0.0240(14) 0.0313(16) 0.0242(14) -0.0005(12) 0.0151(12) -0.0041(12)
S51 0.0321(4) 0.0510(5) 0.0380(4) 0.0111(4) 0.0190(4) 0.0138(4)

loop_
_atom_type_symbol
_atom_type_description
_atom_type_scat_dispersion_real
_atom_type_scat_dispersion_imag
_atom_type_scat_source
C C 0.0033 0.0016 'International Tables Vol C Tables 4.2.6.8 and 6.1.1.4'
H H 0.0000 0.0000 'International Tables Vol C Tables 4.2.6.8 and 6.1.1.4'
N N 0.0061 0.0033 'International Tables Vol C Tables 4.2.6.8 and 6.1.1.4'
S S 0.1246 0.1234 'International Tables Vol C Tables 4.2.6.8 and 6.1.1.4'
Fe Fe 0.3463 0.8444 'International Tables Vol C Tables 4.2.6.8 and 6.1.1.4'

loop_
_geom_angle_atom_site_label_1
_geom_angle_atom_site_label_2
_geom_angle_atom_site_label_3
_geom_angle
_geom_angle_site_symmetry_1
_geom_angle_site_symmetry_3
N51 Fe1 N51 179.998(1) 3_556 .
N51 Fe1 N2 91.06(9) 3_556 3_556
N51 Fe1 N2 88.94(9) . 3_556
N51 Fe1 N2 88.94(9) 3_556 .
N51 Fe1 N2 91.06(9) . .
N2 Fe1 N2 180.00(6) 3_556 .
N51 Fe1 N1 88.61(9) 3_556 .
N51 Fe1 N1 91.38(9) . .
N2 Fe1 N1 104.70(8) 3_556 .
N2 Fe1 N1 75.30(8) . .
N51 Fe1 N1 91.39(9) 3_556 3_556
N51 Fe1 N1 88.62(9) . 3_556
N2 Fe1 N1 75.30(8) 3_556 3_556
N2 Fe1 N1 104.70(8) . 3_556
N1 Fe1 N1 180.0 . 3_556
C1 N1 C5 117.8(2) . .
C1 N1 Fe1 126.60(18) . .
C5 N1 Fe1 115.52(17) . .
C6 N2 N3 113.6(2) . .
C6 N2 Fe1 115.09(17) . .
N3 N2 Fe1 131.31(16) . .
C7 N3 N2 111.0(2) . .
C12 N4 C8 116.7(3) . .
C6 S1 C7 86.49(13) . .
N1 C1 C2 122.5(2) . .
C3 C2 C1 119.2(3) . .
C2 C3 C4 119.0(3) . .
C5 C4 C3 118.5(2) . .
N1 C5 C4 123.1(2) . .
N1 C5 C6 113.8(2) . .
C4 C5 C6 123.1(2) . .
N2 C6 C5 120.2(2) . .
N2 C6 S1 113.8(2) . .
C5 C6 S1 126.00(19) . .
N3 C7 C8 124.9(2) . .
N3 C7 S1 115.1(2) . .
C8 C7 S1 119.99(19) . .
N4 C8 C9 124.3(2) . .
N4 C8 C7 114.2(2) . .
C9 C8 C7 121.5(2) . .
C8 C9 C10 117.7(3) . .
C11 C10 C9 119.1(3) . .
C10 C11 C12 118.8(3) . .
N4 C12 C11 123.4(3) . .
N61 Fe2 N61 179.994(2) 3_655 .
N61 Fe2 N22 91.08(9) 3_655 3_655
N61 Fe2 N22 88.92(9) . 3_655
N61 Fe2 N22 88.92(9) 3_655 .
N61 Fe2 N22 91.08(9) . .
N22 Fe2 N22 180.00(16) 3_655 .
N61 Fe2 N21 88.82(9) 3_655 .
N61 Fe2 N21 91.17(9) . .
N22 Fe2 N21 99.25(9) 3_655 .
N22 Fe2 N21 80.75(9) . .
N61 Fe2 N21 91.18(9) 3_655 3_655
N61 Fe2 N21 88.83(9) . 3_655
N22 Fe2 N21 80.75(9) 3_655 3_655
N22 Fe2 N21 99.25(9) . 3_655
N21 Fe2 N21 180.00(15) . 3_655
C21 N21 C25 116.6(2) . .
C21 N21 Fe2 129.32(18) . .
C25 N21 Fe2 114.01(17) . .
C26 N22 N23 113.1(2) . .
C26 N22 Fe2 113.97(18) . .
N23 N22 Fe2 132.82(17) . .
C27 N23 N22 111.2(2) . .
C32 N24 C28 116.2(3) . .
C26 S21 C27 86.95(13) . .
N21 C21 C22 122.9(3) . .
C23 C22 C21 119.5(3) . .
C22 C23 C24 118.5(3) . .
C25 C24 C23 119.0(3) . .
N21 C25 C24 123.5(3) . .
N21 C25 C26 112.8(2) . .
C24 C25 C26 123.6(2) . .
N22 C26 C25 117.2(2) . .
N22 C26 S21 114.1(2) . .
C25 C26 S21 128.6(2) . .
N23 C27 C28 124.6(2) . .
N23 C27 S21 114.6(2) . .
C28 C27 S21 120.8(2) . .
N24 C28 C29 124.6(3) . .
N24 C28 C27 113.9(2) . .
C29 C28 C27 121.6(3) . .
C28 C29 C30 117.7(3) . .
C31 C30 C29 118.9(3) . .
C30 C31 C32 119.1(3) . .
N24 C32 C31 123.4(3) . .
C61 N61 Fe2 177.8(2) . .
N61 C61 S61 178.1(3) . .
C51 N51 Fe1 160.2(2) . .
N51 C51 S51 179.1(2) . .

loop_
_geom_bond_atom_site_label_1
_geom_bond_atom_site_label_2
_geom_bond_distance
_geom_bond_site_symmetry_2
Fe1 N51 2.087(3) 3_556
Fe1 N51 2.087(3) .
Fe1 N2 2.176(2) 3_556
Fe1 N2 2.176(2) .
Fe1 N1 2.215(2) .
Fe1 N1 2.215(2) 3_556
N1 C1 1.343(3) .
N1 C5 1.353(3) .
N2 C6 1.309(3) .
N2 N3 1.375(3) .
N3 C7 1.306(3) .
N4 C12 1.335(4) .
N4 C8 1.337(3) .
S1 C6 1.722(2) .
S1 C7 1.732(3) .
C1 C2 1.394(4) .
C2 C3 1.380(4) .
C3 C4 1.395(4) .
C4 C5 1.382(4) .
C5 C6 1.475(4) .
C7 C8 1.476(4) .
C8 C9 1.387(4) .
C9 C10 1.388(4) .
C10 C11 1.374(4) .
C11 C12 1.390(4) .
Fe2 N61 1.940(2) 3_655
Fe2 N61 1.940(2) .
Fe2 N22 1.986(2) 3_655
Fe2 N22 1.986(2) .
Fe2 N21 2.011(2) .
Fe2 N21 2.011(2) 3_655
N21 C21 1.340(3) .
N21 C25 1.361(3) .
N22 C26 1.320(3) .
N22 N23 1.374(3) .
N23 C27 1.316(3) .
N24 C32 1.340(4) .
N24 C28 1.348(3) .
S21 C26 1.710(3) .
S21 C27 1.731(3) .
C21 C22 1.388(4) .
C22 C23 1.378(4) .
C23 C24 1.380(4) .
C24 C25 1.373(4) .
C25 C26 1.458(4) .
C27 C28 1.469(4) .
C28 C29 1.380(4) .
C29 C30 1.392(4) .
C30 C31 1.375(4) .
C31 C32 1.386(4) .
N61 C61 1.165(3) .
C61 S61 1.634(3) .
N51 C51 1.168(3) .
C51 S51 1.621(3) .

loop_
_geom_torsion_atom_site_label_1
_geom_torsion_atom_site_label_2
_geom_torsion_atom_site_label_3
_geom_torsion_atom_site_label_4
_geom_torsion
_geom_torsion_site_symmetry_1
N51 Fe1 N1 C1 90.7(2) 3_556
N51 Fe1 N1 C1 -89.3(2) .
N2 Fe1 N1 C1 -0.1(2) 3_556
N2 Fe1 N1 C1 179.9(2) .
N1 Fe1 N1 C1 0(100) 3_556
N51 Fe1 N1 C5 -86.68(19) 3_556
N51 Fe1 N1 C5 93.32(19) .
N2 Fe1 N1 C5 -177.41(18) 3_556
N2 Fe1 N1 C5 2.59(18) .
N1 Fe1 N1 C5 0(100) 3_556
N51 Fe1 N2 C6 87.0(2) 3_556
N51 Fe1 N2 C6 -93.0(2) .
N2 Fe1 N2 C6 0(100) 3_556
N1 Fe1 N2 C6 -1.85(18) .
N1 Fe1 N2 C6 178.15(18) 3_556
N51 Fe1 N2 N3 -91.8(2) 3_556
N51 Fe1 N2 N3 88.2(2) .
N2 Fe1 N2 N3 0(100) 3_556
N1 Fe1 N2 N3 179.4(2) .
N1 Fe1 N2 N3 -0.6(2) 3_556
C6 N2 N3 C7 0.4(3) .
Fe1 N2 N3 C7 179.16(18) .
C5 N1 C1 C2 0.3(4) .
Fe1 N1 C1 C2 -177.0(2) .
N1 C1 C2 C3 -0.3(5) .
C1 C2 C3 C4 0.7(4) .
C2 C3 C4 C5 -1.1(4) .
C1 N1 C5 C4 -0.8(4) .
Fe1 N1 C5 C4 176.8(2) .
C1 N1 C5 C6 179.6(2) .
Fe1 N1 C5 C6 -2.9(3) .
C3 C4 C5 N1 1.2(4) .
C3 C4 C5 C6 -179.2(2) .
N3 N2 C6 C5 180.0(2) .
Fe1 N2 C6 C5 1.0(3) .
N3 N2 C6 S1 -0.6(3) .
Fe1 N2 C6 S1 -179.62(11) .
N1 C5 C6 N2 1.3(4) .
C4 C5 C6 N2 -178.4(3) .
N1 C5 C6 S1 -178.01(19) .
C4 C5 C6 S1 2.3(4) .
C7 S1 C6 N2 0.5(2) .
C7 S1 C6 C5 179.9(2) .
N2 N3 C7 C8 -178.4(2) .
N2 N3 C7 S1 0.0(3) .
C6 S1 C7 N3 -0.3(2) .
C6 S1 C7 C8 178.2(2) .
C12 N4 C8 C9 -0.2(4) .
C12 N4 C8 C7 -179.9(3) .
N3 C7 C8 N4 -170.3(3) .
S1 C7 C8 N4 11.3(3) .
N3 C7 C8 C9 10.0(4) .
S1 C7 C8 C9 -168.4(2) .
N4 C8 C9 C10 -1.0(4) .
C7 C8 C9 C10 178.7(3) .
C8 C9 C10 C11 1.4(4) .
C9 C10 C11 C12 -0.8(5) .
C8 N4 C12 C11 0.9(5) .
C10 C11 C12 N4 -0.4(5) .
N61 Fe2 N21 C21 -97.9(2) 3_655
N61 Fe2 N21 C21 82.0(2) .
N22 Fe2 N21 C21 -7.0(2) 3_655
N22 Fe2 N21 C21 173.0(2) .
N21 Fe2 N21 C21 0.00(15) 3_655
N61 Fe2 N21 C25 79.52(19) 3_655
N61 Fe2 N21 C25 -100.49(19) .
N22 Fe2 N21 C25 170.42(18) 3_655
N22 Fe2 N21 C25 -9.58(18) .
N21 Fe2 N21 C25 0.00(15) 3_655
N61 Fe2 N22 C26 -78.87(19) 3_655
N61 Fe2 N22 C26 101.13(19) .
N22 Fe2 N22 C26 -117(100) 3_655
N21 Fe2 N22 C26 10.12(19) .
N21 Fe2 N22 C26 -169.88(19) 3_655
N61 Fe2 N22 N23 97.4(2) 3_655
N61 Fe2 N22 N23 -82.6(2) .
N22 Fe2 N22 N23 59(100) 3_655
N21 Fe2 N22 N23 -173.7(2) .
N21 Fe2 N22 N23 6.3(2) 3_655
C26 N22 N23 C27 1.5(3) .
Fe2 N22 N23 C27 -174.75(19) .
C25 N21 C21 C22 -0.5(4) .
Fe2 N21 C21 C22 176.9(2) .
N21 C21 C22 C23 -0.7(4) .
C21 C22 C23 C24 1.4(4) .
C22 C23 C24 C25 -0.8(5) .
C21 N21 C25 C24 1.2(4) .
Fe2 N21 C25 C24 -176.6(2) .
C21 N21 C25 C26 -174.8(2) .
Fe2 N21 C25 C26 7.4(3) .
C23 C24 C25 N21 -0.5(4) .
C23 C24 C25 C26 175.0(3) .
N23 N22 C26 C25 173.9(2) .
Fe2 N22 C26 C25 -9.2(3) .
N23 N22 C26 S21 -2.3(3) .
Fe2 N22 C26 S21 174.66(12) .
N21 C25 C26 N22 1.1(4) .
C24 C25 C26 N22 -174.9(3) .
N21 C25 C26 S21 176.6(2) .
C24 C25 C26 S21 0.7(4) .
C27 S21 C26 N22 1.9(2) .
C27 S21 C26 C25 -173.8(3) .
N22 N23 C27 C28 180.0(2) .
N22 N23 C27 S21 0.0(3) .
C26 S21 C27 N23 -1.0(2) .
C26 S21 C27 C28 179.0(2) .
C32 N24 C28 C29 -0.9(4) .
C32 N24 C28 C27 179.0(2) .
N23 C27 C28 N24 -176.4(2) .
S21 C27 C28 N24 3.6(3) .
N23 C27 C28 C29 3.5(4) .
S21 C27 C28 C29 -176.5(2) .
N24 C28 C29 C30 1.1(4) .
C27 C28 C29 C30 -178.7(3) .
C28 C29 C30 C31 -0.1(4) .
C29 C30 C31 C32 -1.1(4) .
C28 N24 C32 C31 -0.4(4) .
C30 C31 C32 N24 1.4(5) .
N61 Fe2 N61 C61 -51(6) 3_655
N22 Fe2 N61 C61 -17(6) 3_655
N22 Fe2 N61 C61 163(6) .
N21 Fe2 N61 C61 -116(6) .
N21 Fe2 N61 C61 64(6) 3_655
Fe2 N61 C61 S61 118(7) .
N51 Fe1 N51 C51 -169(5) 3_556
N2 Fe1 N51 C51 64.0(6) 3_556
N2 Fe1 N51 C51 -116.0(6) .
N1 Fe1 N51 C51 168.6(6) .
N1 Fe1 N51 C51 -11.4(6) 3_556
Fe1 N51 C51 S51 160(100) .
